data_1509852
loop_
_publ_author_name
'Amiel, O.'
'Wada, H.'
'Frankel, D.C.'

_publ_section_title
;
 Crystal structure and conductivity of the new superionic conductors Ag4
 Zr3 S8 and Ag3.8 Sn3 S8
;
_journal_name_full 'Journal of Solid State Chemistry'
_journal_page_first 409
_journal_page_last 421
_journal_paper_doi 10.1006/jssc.1995.1234
_journal_volume 116
_journal_year 1995
_chemical_formula_sum 'Ag3.84 S8 Sn3'
_chemical_name_systematic 'Ag3.84 Sn3 S8'
_space_group_IT_number 213
_symmetry_space_group_name_Hall 'P 4bd 2ab 3'
_symmetry_space_group_name_H-M 'P 41 3 2'
_cell_angle_alpha 90
_cell_angle_beta 90
_cell_angle_gamma 90
_cell_formula_units_Z 4
_cell_length_a 10.8013
_cell_length_b 10.8013
_cell_length_c 10.8013
_cell_volume 1260.167
_citation_journal_id_ASTM JSSCBI
_cod_data_source_file silver3-x_126.cif
_cod_data_source_block Ag3.84S8Sn3
_cod_database_code 1509852

loop_
_symmetry_equiv_pos_as_xyz
x,y,z
-y+1/4,x+3/4,z+1/4
-x+1/2,-y,z+1/2
y+1/4,-x+1/4,z+3/4
x+1/2,-y+1/2,-z
y+3/4,x+1/4,-z+1/4
-x,y+1/2,-z+1/2
-y+3/4,-x+3/4,-z+3/4
z,x,y
-x+1/4,z+3/4,y+1/4
-z+1/2,-x,y+1/2
x+1/4,-z+1/4,y+3/4
z+1/2,-x+1/2,-y
x+3/4,z+1/4,-y+1/4
-z,x+1/2,-y+1/2
-x+3/4,-z+3/4,-y+3/4
y,z,x
y+1/2,-z+1/2,-x
z+3/4,y+1/4,-x+1/4
-y,z+1/2,-x+1/2
-z+3/4,-y+3/4,-x+3/4
-y+1/2,-z,x+1/2
z+1/4,-y+1/4,x+3/4
-z+1/4,y+3/4,x+1/4

loop_
_atom_site_label
_atom_site_type_symbol
_atom_site_fract_x
_atom_site_fract_y
_atom_site_fract_z
_atom_site_occupancy
_atom_site_U_iso_or_equiv
S1 S-2 0.1376 0.8898 0.9012 1 0.0
Ag1 Ag+1 0.125 0.375 0.625 0.994 0.0
Sn1 Sn+4 0.6143 0.8643 0.625 1 0.0
Ag3 Ag+1 0.3551 0.6051 0.625 0.4744 0.0
Ag2 Ag+1 0.3515 0.6015 0.625 0.4744 0.0
S2 S-2 0.1276 0.1276 0.1276 1 0.0
